data_4341509
loop_
_publ_author_name
'Kumar, Dheeraj'
'Singh, Nem'
'Elias, Anil J.'
'Malik, Pauline'
'Allen, Christopher W.'

_publ_section_title
;
 Reactions of alkyne- and butadiyne-derived fluorinated cyclophosphazenes
 with diiron and dimolybdenum carbonyls.
;
_journal_issue 19
_journal_name_full 'Inorganic chemistry'
_journal_page_first 10674
_journal_page_last 10684
_journal_paper_doi 10.1021/ic501821v
_journal_volume 53
_journal_year 2014
_chemical_formula_moiety 'C22 H10 F10 Fe2 N6 O6 P6'
_chemical_formula_sum 'C22 H10 F10 Fe2 N6 O6 P6'
_chemical_formula_weight 941.88
_chemical_name_systematic
; 
 ? 
;
_space_group_IT_number 11
_symmetry_cell_setting monoclinic
_symmetry_space_group_name_Hall '-P 2yb'
_symmetry_space_group_name_H-M 'P 1 21/m 1'
_atom_sites_solution_hydrogens geom
_atom_sites_solution_primary direct
_atom_sites_solution_secondary difmap
_audit_creation_method SHELXL-97
_cell_angle_alpha 90.00
_cell_angle_beta 117.449(6)
_cell_angle_gamma 90.00
_cell_formula_units_Z 2
_cell_length_a 8.929(3)
_cell_length_b 22.930(8)
_cell_length_c 9.205(3)
_cell_measurement_temperature 298(2)
_cell_volume 1672.5(10)
_computing_cell_refinement 'Bruker SMART'
_computing_data_collection 'Bruker SMART'
_computing_data_reduction 'Bruker SAINT'
_computing_molecular_graphics 'Bruker SHELXTL'
_computing_publication_material 'Bruker SHELXTL'
_computing_structure_refinement 'SHELXL-97 (Sheldrick, 1997)'
_computing_structure_solution 'SHELXS-97 (Sheldrick, 1990)'
_diffrn_ambient_temperature 298(2)
_diffrn_measured_fraction_theta_full 1.000
_diffrn_measured_fraction_theta_max 1.000
_diffrn_measurement_device_type 'CCD area detector'
_diffrn_measurement_method 'phi and omega scans'
_diffrn_radiation_monochromator graphite
_diffrn_radiation_source 'fine-focus sealed tube'
_diffrn_radiation_type MoK\a
_diffrn_radiation_wavelength 0.71073
_diffrn_reflns_av_R_equivalents 0.0833
_diffrn_reflns_av_sigmaI/netI 0.0624
_diffrn_reflns_limit_h_max 10
_diffrn_reflns_limit_h_min -10
_diffrn_reflns_limit_k_max 27
_diffrn_reflns_limit_k_min -27
_diffrn_reflns_limit_l_max 10
_diffrn_reflns_limit_l_min -10
_diffrn_reflns_number 16193
_diffrn_reflns_theta_full 25.00
_diffrn_reflns_theta_max 25.00
_diffrn_reflns_theta_min 1.78
_exptl_absorpt_coefficient_mu 1.259
_exptl_absorpt_correction_T_max 0.865
_exptl_absorpt_correction_T_min 0.812
_exptl_absorpt_correction_type multi-scan
_exptl_absorpt_process_details '(SADABS; Bruker, 2000)'
_exptl_crystal_colour yellow
_exptl_crystal_density_diffrn 1.870
_exptl_crystal_density_method 'not measured'
_exptl_crystal_description block
_exptl_crystal_F_000 928
_exptl_crystal_size_max 0.165
_exptl_crystal_size_mid 0.145
_exptl_crystal_size_min 0.115
_refine_diff_density_max 0.591
_refine_diff_density_min -0.524
_refine_diff_density_rms 0.098
_refine_ls_extinction_method none
_refine_ls_goodness_of_fit_ref 1.277
_refine_ls_hydrogen_treatment constr
_refine_ls_matrix_type full
_refine_ls_number_parameters 244
_refine_ls_number_reflns 3029
_refine_ls_number_restraints 0
_refine_ls_restrained_S_all 1.277
_refine_ls_R_factor_all 0.1142
_refine_ls_R_factor_gt 0.0883
_refine_ls_shift/su_max 0.000
_refine_ls_shift/su_mean 0.000
_refine_ls_structure_factor_coef Fsqd
_refine_ls_weighting_details 'calc w=1/[\s^2^(Fo^2^)+(0.0567P)^2^+1.4777P] where P=(Fo^2^+2Fc^2^)/3'
_refine_ls_weighting_scheme calc
_refine_ls_wR_factor_gt 0.1540
_refine_ls_wR_factor_ref 0.1636
_reflns_number_gt 2412
_reflns_number_total 3031
_reflns_threshold_expression >2sigma(I)
_cod_data_source_file ic501821v_si_002.cif
_cod_data_source_block 2
_cod_original_cell_volume 1672.3(10)
_cod_original_sg_symbol_Hall -P2yb
_cod_original_sg_symbol_H-M P21/m
_cod_database_code 4341509

loop_
_symmetry_equiv_pos_as_xyz
'x, y, z'
'-x, y+1/2, -z'
'-x, -y, -z'
'x, -y-1/2, z'

loop_
_atom_site_label
_atom_site_type_symbol
_atom_site_fract_x
_atom_site_fract_y
_atom_site_fract_z
_atom_site_U_iso_or_equiv
_atom_site_adp_type
_atom_site_occupancy
_atom_site_symmetry_multiplicity
_atom_site_calc_flag
_atom_site_refinement_flags
Fe1 Fe 0.01982(15) 0.2500 0.50649(15) 0.0356(4) Uani 1 2 d S
Fe2 Fe -0.09691(15) 0.2500 0.71203(16) 0.0355(4) Uani 1 2 d S
N1 N 0.0457(7) 0.0799(2) 0.7930(7) 0.0478(14) Uani 1 1 d .
N2 N 0.2754(8) 0.0046(2) 0.7944(8) 0.0664(19) Uani 1 1 d .
N3 N 0.1932(8) 0.0990(2) 0.6003(7) 0.0521(15) Uani 1 1 d .
P1 P 0.0567(2) 0.11830(7) 0.6558(2) 0.0401(5) Uani 1 1 d .
P2 P 0.1411(3) 0.02108(8) 0.8506(3) 0.0581(6) Uani 1 1 d .
P3 P 0.3033(3) 0.04386(8) 0.6715(3) 0.0604(6) Uani 1 1 d .
O1 O 0.3721(10) 0.2500 0.5807(10) 0.073(2) Uani 1 2 d S
O2 O -0.1129(7) 0.1684(2) 0.2277(7) 0.0698(16) Uani 1 1 d .
O3 O -0.3900(9) 0.2500 0.3846(9) 0.066(2) Uani 1 2 d S
O4 O -0.2606(7) 0.1611(3) 0.8198(8) 0.092(2) Uani 1 1 d .
F1 F -0.1198(5) 0.11262(15) 0.5051(5) 0.0613(12) Uani 1 1 d .
F2 F 0.2208(7) 0.0169(2) 1.0358(6) 0.0900(16) Uani 1 1 d .
F3 F 0.0175(6) -0.02898(18) 0.8098(7) 0.0921(16) Uani 1 1 d .
F4 F 0.2946(8) 0.0065(2) 0.5309(7) 0.0999(18) Uani 1 1 d .
F5 F 0.4879(6) 0.0607(2) 0.7442(8) 0.1038(19) Uani 1 1 d .
C1 C 0.2334(14) 0.2500 0.5446(11) 0.045(2) Uani 1 2 d S
C2 C -0.0617(9) 0.1966(3) 0.3418(9) 0.0459(17) Uani 1 1 d .
C3 C -0.2662(12) 0.2500 0.5014(13) 0.043(2) Uani 1 2 d S
C4 C -0.1912(9) 0.1951(3) 0.7808(10) 0.057(2) Uani 1 1 d .
C5 C 0.0732(7) 0.1952(2) 0.6897(8) 0.0341(15) Uani 1 1 d .
C6 C 0.1606(7) 0.2190(2) 0.8513(7) 0.0327(14) Uani 1 1 d .
C7 C 0.2541(8) 0.1840(3) 1.0041(7) 0.0370(15) Uani 1 1 d .
C8 C 0.1995(8) 0.1761(3) 1.1176(8) 0.0466(17) Uani 1 1 d .
H8 H 0.0980 0.1928 1.1011 0.056 Uiso 1 1 calc R
C9 C 0.2920(10) 0.1435(3) 1.2581(9) 0.058(2) Uani 1 1 d .
H9 H 0.2534 0.1389 1.3356 0.070 Uiso 1 1 calc R
C10 C 0.4410(10) 0.1182(3) 1.2818(10) 0.061(2) Uani 1 1 d .
H10 H 0.5030 0.0958 1.3748 0.073 Uiso 1 1 calc R
C11 C 0.4979(9) 0.1259(3) 1.1679(10) 0.056(2) Uani 1 1 d .
H11 H 0.5991 0.1089 1.1843 0.067 Uiso 1 1 calc R
C12 C 0.4057(8) 0.1589(3) 1.0287(9) 0.0459(17) Uani 1 1 d .
H12 H 0.4451 0.1642 0.9521 0.055 Uiso 1 1 calc R

loop_
_atom_site_aniso_label
_atom_site_aniso_U_11
_atom_site_aniso_U_22
_atom_site_aniso_U_33
_atom_site_aniso_U_23
_atom_site_aniso_U_13
_atom_site_aniso_U_12
Fe1 0.0360(8) 0.0304(7) 0.0408(8) 0.000 0.0180(6) 0.000
Fe2 0.0306(7) 0.0302(7) 0.0460(8) 0.000 0.0180(6) 0.000
N1 0.052(3) 0.036(3) 0.060(4) 0.000(3) 0.029(3) -0.004(3)
N2 0.081(5) 0.026(3) 0.086(5) 0.010(3) 0.034(4) 0.010(3)
N3 0.076(4) 0.026(3) 0.062(4) 0.003(3) 0.038(3) 0.005(3)
P1 0.0425(10) 0.0262(9) 0.0462(11) -0.0007(8) 0.0160(9) -0.0027(7)
P2 0.0716(14) 0.0304(10) 0.0676(15) 0.0072(9) 0.0281(12) -0.0049(10)
P3 0.0672(15) 0.0347(11) 0.0831(16) -0.0032(10) 0.0377(13) 0.0083(10)
O1 0.044(5) 0.085(6) 0.101(7) 0.000 0.043(5) 0.000
O2 0.080(4) 0.076(4) 0.059(4) -0.023(3) 0.037(3) -0.018(3)
O3 0.042(4) 0.081(6) 0.054(5) 0.000 0.005(4) 0.000
O4 0.068(4) 0.099(5) 0.122(6) 0.021(4) 0.055(4) -0.016(4)
F1 0.058(3) 0.037(2) 0.065(3) -0.0024(19) 0.007(2) -0.0098(19)
F2 0.117(4) 0.071(3) 0.071(3) 0.024(3) 0.035(3) 0.003(3)
F3 0.107(4) 0.038(3) 0.129(4) 0.007(3) 0.052(3) -0.023(3)
F4 0.151(5) 0.054(3) 0.121(4) -0.006(3) 0.085(4) 0.030(3)
F5 0.065(3) 0.081(4) 0.166(6) 0.011(4) 0.054(4) 0.010(3)
C1 0.062(7) 0.045(6) 0.039(6) 0.000 0.032(6) 0.000
C2 0.045(4) 0.047(4) 0.050(5) -0.001(4) 0.025(4) -0.003(3)
C3 0.037(6) 0.042(6) 0.054(7) 0.000 0.023(5) 0.000
C4 0.041(4) 0.061(5) 0.070(5) 0.004(4) 0.026(4) -0.002(4)
C5 0.030(3) 0.020(3) 0.052(4) 0.005(3) 0.018(3) 0.004(3)
C6 0.026(3) 0.032(3) 0.044(4) 0.003(3) 0.020(3) 0.000(3)
C7 0.040(4) 0.027(3) 0.038(4) 0.003(3) 0.013(3) -0.001(3)
C8 0.045(4) 0.047(4) 0.053(4) 0.011(3) 0.026(4) 0.010(3)
C9 0.077(6) 0.052(5) 0.047(5) 0.018(4) 0.030(4) 0.013(4)
C10 0.068(6) 0.048(5) 0.049(5) 0.008(4) 0.012(4) 0.006(4)
C11 0.041(4) 0.039(4) 0.067(5) 0.003(4) 0.007(4) 0.006(3)
C12 0.037(4) 0.042(4) 0.052(4) 0.005(3) 0.015(3) 0.003(3)

loop_
_atom_type_symbol
_atom_type_description
_atom_type_scat_dispersion_real
_atom_type_scat_dispersion_imag
_atom_type_scat_source
C C 0.0033 0.0016 'International Tables Vol C Tables 4.2.6.8 and 6.1.1.4'
H H 0.0000 0.0000 'International Tables Vol C Tables 4.2.6.8 and 6.1.1.4'
N N 0.0061 0.0033 'International Tables Vol C Tables 4.2.6.8 and 6.1.1.4'
O O 0.0106 0.0060 'International Tables Vol C Tables 4.2.6.8 and 6.1.1.4'
F F 0.0171 0.0103 'International Tables Vol C Tables 4.2.6.8 and 6.1.1.4'
P P 0.1023 0.0942 'International Tables Vol C Tables 4.2.6.8 and 6.1.1.4'
Fe Fe 0.3463 0.8444 'International Tables Vol C Tables 4.2.6.8 and 6.1.1.4'

loop_
_geom_angle_atom_site_label_1
_geom_angle_atom_site_label_2
_geom_angle_atom_site_label_3
_geom_angle
_geom_angle_site_symmetry_1
_geom_angle_site_symmetry_3
C1 Fe1 C2 98.4(3) . .
C1 Fe1 C2 98.4(3) . 4_565
C2 Fe1 C2 84.6(4) . 4_565
C1 Fe1 C5 90.9(3) . 4_565
C2 Fe1 C5 170.1(3) . 4_565
C2 Fe1 C5 97.4(3) 4_565 4_565
C1 Fe1 C5 90.9(3) . .
C2 Fe1 C5 97.4(3) . .
C2 Fe1 C5 170.1(3) 4_565 .
C5 Fe1 C5 78.9(3) 4_565 .
C1 Fe1 Fe2 128.6(3) . .
C2 Fe1 Fe2 118.4(2) . .
C2 Fe1 Fe2 118.4(2) 4_565 .
C5 Fe1 Fe2 52.18(17) 4_565 .
C5 Fe1 Fe2 52.18(17) . .
C4 Fe2 C4 89.7(5) 4_565 .
C4 Fe2 C3 94.7(3) 4_565 .
C4 Fe2 C3 94.7(3) . .
C4 Fe2 C5 95.5(3) 4_565 4_565
C4 Fe2 C5 163.5(3) . 4_565
C3 Fe2 C5 100.5(3) . 4_565
C4 Fe2 C5 163.5(3) 4_565 .
C4 Fe2 C5 95.5(3) . .
C3 Fe2 C5 100.5(3) . .
C5 Fe2 C5 75.4(3) 4_565 .
C4 Fe2 C6 96.0(3) 4_565 4_565
C4 Fe2 C6 124.4(3) . 4_565
C3 Fe2 C6 139.4(3) . 4_565
C5 Fe2 C6 39.5(2) 4_565 4_565
C5 Fe2 C6 68.2(2) . 4_565
C4 Fe2 C6 124.4(3) 4_565 .
C4 Fe2 C6 96.0(3) . .
C3 Fe2 C6 139.4(3) . .
C5 Fe2 C6 68.2(2) 4_565 .
C5 Fe2 C6 39.5(2) . .
C6 Fe2 C6 38.2(3) 4_565 .
C4 Fe2 Fe1 133.3(3) 4_565 .
C4 Fe2 Fe1 133.3(2) . .
C3 Fe2 Fe1 68.5(3) . .
C5 Fe2 Fe1 49.49(17) 4_565 .
C5 Fe2 Fe1 49.49(17) . .
C6 Fe2 Fe1 75.77(16) 4_565 .
C6 Fe2 Fe1 75.77(16) . .
P2 N1 P1 122.1(4) . .
P3 N2 P2 120.5(4) . .
P3 N3 P1 121.6(4) . .
F1 P1 N1 104.9(3) . .
F1 P1 N3 107.6(3) . .
N1 P1 N3 116.2(3) . .
F1 P1 C5 102.0(2) . .
N1 P1 C5 116.3(3) . .
N3 P1 C5 108.5(3) . .
F3 P2 F2 98.1(3) . .
F3 P2 N1 110.5(3) . .
F2 P2 N1 109.7(3) . .
F3 P2 N2 108.6(3) . .
F2 P2 N2 108.9(4) . .
N1 P2 N2 118.9(3) . .
F5 P3 F4 97.9(3) . .
F5 P3 N3 109.2(3) . .
F4 P3 N3 109.0(3) . .
F5 P3 N2 109.4(4) . .
F4 P3 N2 109.3(3) . .
N3 P3 N2 119.9(3) . .
O1 C1 Fe1 174.9(9) . .
O2 C2 Fe1 172.0(6) . .
O3 C3 Fe2 167.2(9) . .
O4 C4 Fe2 176.2(7) . .
C6 C5 P1 121.3(4) . .
C6 C5 Fe1 116.4(4) . .
P1 C5 Fe1 120.7(3) . .
C6 C5 Fe2 74.7(3) . .
P1 C5 Fe2 128.0(3) . .
Fe1 C5 Fe2 78.3(2) . .
C6 C6 C5 112.4(3) 4_565 .
C6 C6 C7 122.5(3) 4_565 .
C5 C6 C7 124.9(5) . .
C6 C6 Fe2 70.91(15) 4_565 .
C5 C6 Fe2 65.8(3) . .
C7 C6 Fe2 135.3(4) . .
C8 C7 C12 119.3(6) . .
C8 C7 C6 123.7(6) . .
C12 C7 C6 117.1(6) . .
C7 C8 C9 121.4(6) . .
C7 C8 H8 119.3 . .
C9 C8 H8 119.3 . .
C10 C9 C8 119.4(7) . .
C10 C9 H9 120.3 . .
C8 C9 H9 120.3 . .
C11 C10 C9 119.8(7) . .
C11 C10 H10 120.1 . .
C9 C10 H10 120.1 . .
C10 C11 C12 120.4(7) . .
C10 C11 H11 119.8 . .
C12 C11 H11 119.8 . .
C11 C12 C7 119.7(7) . .
C11 C12 H12 120.1 . .
C7 C12 H12 120.1 . .

loop_
_geom_bond_atom_site_label_1
_geom_bond_atom_site_label_2
_geom_bond_distance
_geom_bond_site_symmetry_2
Fe1 C1 1.773(11) .
Fe1 C2 1.819(7) .
Fe1 C2 1.819(7) 4_565
Fe1 C5 1.977(6) 4_565
Fe1 C5 1.977(6) .
Fe1 Fe2 2.5463(19) .
Fe2 C4 1.784(8) 4_565
Fe2 C4 1.784(8) .
Fe2 C3 1.828(11) .
Fe2 C5 2.054(6) 4_565
Fe2 C5 2.054(6) .
Fe2 C6 2.172(6) 4_565
Fe2 C6 2.172(6) .
N1 P2 1.552(6) .
N1 P1 1.579(6) .
N2 P3 1.553(7) .
N2 P2 1.556(7) .
N3 P3 1.549(6) .
N3 P1 1.587(6) .
P1 F1 1.552(4) .
P1 C5 1.785(6) .
P2 F3 1.515(5) .
P2 F2 1.518(5) .
P3 F5 1.516(5) .
P3 F4 1.524(5) .
O1 C1 1.125(11) .
O2 C2 1.135(8) .
O3 C3 1.132(10) .
O4 C4 1.153(8) .
C5 C6 1.432(8) .
C6 C6 1.420(11) 4_565
C6 C7 1.496(8) .
C7 C8 1.353(9) .
C7 C12 1.390(9) .
C8 C9 1.388(9) .
C8 H8 0.9300 .
C9 C10 1.374(10) .
C9 H9 0.9300 .
C10 C11 1.371(11) .
C10 H10 0.9300 .
C11 C12 1.385(9) .
C11 H11 0.9300 .
C12 H12 0.9300 .

loop_
_geom_torsion_atom_site_label_1
_geom_torsion_atom_site_label_2
_geom_torsion_atom_site_label_3
_geom_torsion_atom_site_label_4
_geom_torsion
_geom_torsion_site_symmetry_1
_geom_torsion_site_symmetry_4
C1 Fe1 Fe2 C4 104.5(3) . 4_565
C2 Fe1 Fe2 C4 -125.4(4) . 4_565
C2 Fe1 Fe2 C4 -25.6(4) 4_565 4_565
C5 Fe1 Fe2 C4 50.9(4) 4_565 4_565
C5 Fe1 Fe2 C4 158.1(4) . 4_565
C1 Fe1 Fe2 C4 -104.5(3) . .
C2 Fe1 Fe2 C4 25.6(4) . .
C2 Fe1 Fe2 C4 125.4(4) 4_565 .
C5 Fe1 Fe2 C4 -158.1(4) 4_565 .
C5 Fe1 Fe2 C4 -50.9(4) . .
C1 Fe1 Fe2 C3 180.000(2) . .
C2 Fe1 Fe2 C3 -49.9(2) . .
C2 Fe1 Fe2 C3 49.9(2) 4_565 .
C5 Fe1 Fe2 C3 126.4(2) 4_565 .
C5 Fe1 Fe2 C3 -126.4(2) . .
C1 Fe1 Fe2 C5 53.6(2) . 4_565
C2 Fe1 Fe2 C5 -176.3(3) . 4_565
C2 Fe1 Fe2 C5 -76.5(3) 4_565 4_565
C5 Fe1 Fe2 C5 107.2(4) . 4_565
C1 Fe1 Fe2 C5 -53.6(2) . .
C2 Fe1 Fe2 C5 76.5(3) . .
C2 Fe1 Fe2 C5 176.3(3) 4_565 .
C5 Fe1 Fe2 C5 -107.2(4) 4_565 .
C1 Fe1 Fe2 C6 19.72(15) . 4_565
C2 Fe1 Fe2 C6 149.8(3) . 4_565
C2 Fe1 Fe2 C6 -110.4(3) 4_565 4_565
C5 Fe1 Fe2 C6 -33.9(3) 4_565 4_565
C5 Fe1 Fe2 C6 73.3(3) . 4_565
C1 Fe1 Fe2 C6 -19.72(15) . .
C2 Fe1 Fe2 C6 110.4(3) . .
C2 Fe1 Fe2 C6 -149.8(3) 4_565 .
C5 Fe1 Fe2 C6 -73.3(3) 4_565 .
C5 Fe1 Fe2 C6 33.9(3) . .
P2 N1 P1 F1 109.1(4) . .
P2 N1 P1 N3 -9.6(5) . .
P2 N1 P1 C5 -139.2(4) . .
P3 N3 P1 F1 -114.4(4) . .
P3 N3 P1 N1 2.7(6) . .
P3 N3 P1 C5 136.0(4) . .
P1 N1 P2 F3 -115.8(4) . .
P1 N1 P2 F2 137.1(4) . .
P1 N1 P2 N2 10.8(6) . .
P3 N2 P2 F3 122.6(5) . .
P3 N2 P2 F2 -131.5(4) . .
P3 N2 P2 N1 -4.9(6) . .
P1 N3 P3 F5 -124.5(4) . .
P1 N3 P3 F4 129.6(4) . .
P1 N3 P3 N2 2.8(6) . .
P2 N2 P3 F5 125.4(5) . .
P2 N2 P3 F4 -128.5(5) . .
P2 N2 P3 N3 -1.8(7) . .
C2 Fe1 C1 O1 -137.1(2) . .
C2 Fe1 C1 O1 137.1(2) 4_565 .
C5 Fe1 C1 O1 39.47(17) 4_565 .
C5 Fe1 C1 O1 -39.47(17) . .
Fe2 Fe1 C1 O1 0.00(2) . .
C1 Fe1 C2 O2 -80(5) . .
C2 Fe1 C2 O2 18(5) 4_565 .
C5 Fe1 C2 O2 120(4) 4_565 .
C5 Fe1 C2 O2 -172(5) . .
Fe2 Fe1 C2 O2 137(5) . .
C4 Fe2 C3 O3 -45.0(2) 4_565 .
C4 Fe2 C3 O3 45.0(2) . .
C5 Fe2 C3 O3 -141.52(16) 4_565 .
C5 Fe2 C3 O3 141.52(16) . .
C6 Fe2 C3 O3 -149.9(3) 4_565 .
C6 Fe2 C3 O3 149.9(3) . .
Fe1 Fe2 C3 O3 180.000(7) . .
C4 Fe2 C4 O4 57(12) 4_565 .
C3 Fe2 C4 O4 -38(12) . .
C5 Fe2 C4 O4 165(11) 4_565 .
C5 Fe2 C4 O4 -139(12) . .
C6 Fe2 C4 O4 154(12) 4_565 .
C6 Fe2 C4 O4 -179(100) . .
Fe1 Fe2 C4 O4 -103(12) . .
F1 P1 C5 C6 146.3(5) . .
N1 P1 C5 C6 32.9(6) . .
N3 P1 C5 C6 -100.3(5) . .
F1 P1 C5 Fe1 -48.1(4) . .
N1 P1 C5 Fe1 -161.5(3) . .
N3 P1 C5 Fe1 65.3(4) . .
F1 P1 C5 Fe2 51.5(5) . .
N1 P1 C5 Fe2 -61.9(5) . .
N3 P1 C5 Fe2 164.9(4) . .
C1 Fe1 C5 C6 74.9(4) . .
C2 Fe1 C5 C6 173.4(4) . .
C2 Fe1 C5 C6 -85.2(17) 4_565 .
C5 Fe1 C5 C6 -15.9(5) 4_565 .
Fe2 Fe1 C5 C6 -66.2(4) . .
C1 Fe1 C5 P1 -91.4(4) . .
C2 Fe1 C5 P1 7.2(4) . .
C2 Fe1 C5 P1 108.5(16) 4_565 .
C5 Fe1 C5 P1 177.80(19) 4_565 .
Fe2 Fe1 C5 P1 127.5(4) . .
C1 Fe1 C5 Fe2 141.0(2) . .
C2 Fe1 C5 Fe2 -120.4(2) . .
C2 Fe1 C5 Fe2 -19.0(17) 4_565 .
C5 Fe1 C5 Fe2 50.3(2) 4_565 .
C4 Fe2 C5 C6 15.1(12) 4_565 .
C4 Fe2 C5 C6 -92.7(4) . .
C3 Fe2 C5 C6 171.5(3) . .
C5 Fe2 C5 C6 73.2(3) 4_565 .
C6 Fe2 C5 C6 32.2(3) 4_565 .
Fe1 Fe2 C5 C6 121.9(4) . .
C4 Fe2 C5 P1 133.1(10) 4_565 .
C4 Fe2 C5 P1 25.3(5) . .
C3 Fe2 C5 P1 -70.5(4) . .
C5 Fe2 C5 P1 -168.7(3) 4_565 .
C6 Fe2 C5 P1 150.3(5) 4_565 .
C6 Fe2 C5 P1 118.0(6) . .
Fe1 Fe2 C5 P1 -120.1(5) . .
C4 Fe2 C5 Fe1 -106.8(10) 4_565 .
C4 Fe2 C5 Fe1 145.4(3) . .
C3 Fe2 C5 Fe1 49.6(2) . .
C5 Fe2 C5 Fe1 -48.6(3) 4_565 .
C6 Fe2 C5 Fe1 -89.6(2) 4_565 .
C6 Fe2 C5 Fe1 -121.9(4) . .
P1 C5 C6 C6 179.4(3) . 4_565
Fe1 C5 C6 C6 13.2(4) . 4_565
Fe2 C5 C6 C6 -55.02(19) . 4_565
P1 C5 C6 C7 4.0(8) . .
Fe1 C5 C6 C7 -162.2(4) . .
Fe2 C5 C6 C7 129.6(5) . .
P1 C5 C6 Fe2 -125.5(4) . .
Fe1 C5 C6 Fe2 68.3(3) . .
C4 Fe2 C6 C6 -48.1(3) 4_565 4_565
C4 Fe2 C6 C6 -141.9(3) . 4_565
C3 Fe2 C6 C6 113.8(3) . 4_565
C5 Fe2 C6 C6 33.3(2) 4_565 4_565
C5 Fe2 C6 C6 126.7(3) . 4_565
Fe1 Fe2 C6 C6 84.96(7) . 4_565
C4 Fe2 C6 C5 -174.9(4) 4_565 .
C4 Fe2 C6 C5 91.4(4) . .
C3 Fe2 C6 C5 -12.9(5) . .
C5 Fe2 C6 C5 -93.4(4) 4_565 .
C6 Fe2 C6 C5 -126.7(3) 4_565 .
Fe1 Fe2 C6 C5 -41.8(3) . .
C4 Fe2 C6 C7 69.2(7) 4_565 .
C4 Fe2 C6 C7 -24.6(6) . .
C3 Fe2 C6 C7 -128.9(6) . .
C5 Fe2 C6 C7 150.6(6) 4_565 .
C5 Fe2 C6 C7 -116.0(7) . .
C6 Fe2 C6 C7 117.3(5) 4_565 .
Fe1 Fe2 C6 C7 -157.7(6) . .
C6 C6 C7 C8 76.5(7) 4_565 .
C5 C6 C7 C8 -108.5(7) . .
Fe2 C6 C7 C8 -18.8(10) . .
C6 C6 C7 C12 -103.0(5) 4_565 .
C5 C6 C7 C12 71.9(8) . .
Fe2 C6 C7 C12 161.7(5) . .
C12 C7 C8 C9 0.1(10) . .
C6 C7 C8 C9 -179.4(6) . .
C7 C8 C9 C10 -0.8(11) . .
C8 C9 C10 C11 0.9(12) . .
C9 C10 C11 C12 -0.4(11) . .
C10 C11 C12 C7 -0.3(10) . .
C8 C7 C12 C11 0.4(10) . .
C6 C7 C12 C11 -180.0(6) . .
